data_1571467
loop_
_publ_author_name
'Liu, Zhanning'
'Xing, Chengyong'
'Wu, Shaowen'
'Ma, Min'
'Tian, Jian'

_publ_section_title
;
 Biphenyl tetracarboxylic acid-based metal-organic frameworks: a case of
 topology-dependent thermal expansion.
;
_journal_issue 14
_journal_name_full 'Materials horizons'
_journal_page_first 3345
_journal_page_last 3351
_journal_paper_doi 10.1039/d3mh02185h
_journal_volume 11
_journal_year 2024
_chemical_formula_moiety '0.13(C64 H24 In8 O40)'
_chemical_formula_sum 'C8 H3 In O5'
_chemical_formula_weight 293.92
_chemical_name_systematic InOF-1_250K
_space_group_crystal_system tetragonal
_space_group_IT_number 98
_space_group_name_Hall 'I 4bw 2bw'
_space_group_name_H-M_alt 'I 41 2 2'
_atom_sites_solution_hydrogens geom
_audit_block_doi 10.5517/ccdc.csd.cc2jf7gp
_audit_creation_date 2024-04-12
_audit_creation_method
;
Olex2 1.2
(compiled 2018.05.29 svn.r3508 for OlexSys, GUI svn.r5506)
;
_audit_update_record
;
2024-04-12 deposited with the CCDC.	2024-04-17 downloaded from the CCDC.
;
_cell_angle_alpha 90
_cell_angle_beta 90
_cell_angle_gamma 90
_cell_formula_units_Z 8
_cell_length_a 15.4763(3)
_cell_length_b 15.4763(3)
_cell_length_c 12.3336(3)
_cell_measurement_reflns_used 2246
_cell_measurement_temperature 250.00(10)
_cell_measurement_theta_max 70.1360
_cell_measurement_theta_min 4.5810
_cell_volume 2954.09(11)
_computing_cell_refinement 'CrysAlisPro 1.171.39.29d (Rigaku OD, 2017)'
_computing_data_collection 'CrysAlisPro 1.171.39.29d (Rigaku OD, 2017)'
_computing_data_reduction 'CrysAlisPro 1.171.39.29d (Rigaku OD, 2017)'
_computing_molecular_graphics 'Olex2 (Dolomanov et al., 2009)'
_computing_publication_material 'Olex2 (Dolomanov et al., 2009)'
_computing_structure_refinement 'ShelXL (Sheldrick, 2015)'
_computing_structure_solution 'ShelXS (Sheldrick, 2008)'
_diffrn_ambient_temperature 250
_diffrn_detector_area_resol_mean 16.0450
_diffrn_detector_type Eos
_diffrn_measured_fraction_theta_full 0.995
_diffrn_measured_fraction_theta_max 0.986
_diffrn_measurement_details
;
List of Runs (angles in degrees, time in seconds):

  # Type    Start    End  Width  t~exp~   \w     \q     \k     \f   Frames
#--------------------------------------------------------------------------
  1  \w    -22.00  69.00   1.00    1.00    --    0.00  57.00-180.00   91
  2  \w    -15.00  75.00   1.00    1.00    --   53.63 -57.00-180.00   90
  3  \w     74.00 123.00   1.00    1.00    --   53.63  57.00 -60.00   49
  4  \w     95.00 121.00   1.00    1.00    --   53.63  57.00 -30.00   26
  5  \w     85.00 177.00   1.00    1.00    --  107.26  50.00 150.00   92
  6  \w    141.00 178.00   1.00    1.00    --  107.26 111.00 -30.00   37
  7  \w     50.00  91.00   1.00    1.00    --  107.26-111.00 -30.00   41
  8  \w     49.00 112.00   1.00    1.00    --  107.26 -63.00  90.00   63
;
_diffrn_measurement_device 'four-circle diffractometer'
_diffrn_measurement_device_type 'SuperNova, Dual, Cu at home/near, Eos'
_diffrn_measurement_method '\w scans'
_diffrn_radiation_type CuK\a
_diffrn_radiation_wavelength 1.54184
_diffrn_reflns_av_R_equivalents 0.0163
_diffrn_reflns_av_unetI/netI 0.0227
_diffrn_reflns_Laue_measured_fraction_full 0.995
_diffrn_reflns_Laue_measured_fraction_max 0.986
_diffrn_reflns_limit_h_max 15
_diffrn_reflns_limit_h_min -17
_diffrn_reflns_limit_k_max 18
_diffrn_reflns_limit_k_min -18
_diffrn_reflns_limit_l_max 14
_diffrn_reflns_limit_l_min -9
_diffrn_reflns_number 2864
_diffrn_reflns_point_group_measured_fraction_full 0.997
_diffrn_reflns_point_group_measured_fraction_max 0.989
_diffrn_reflns_theta_full 67.684
_diffrn_reflns_theta_max 70.615
_diffrn_reflns_theta_min 4.584
_exptl_absorpt_coefficient_mu 12.793
_exptl_absorpt_correction_T_max 1.00000
_exptl_absorpt_correction_T_min 0.66230
_exptl_absorpt_correction_type multi-scan
_exptl_absorpt_process_details
;
CrysAlisPro 1.171.39.29d (Rigaku Oxford Diffraction, 2017)
Empirical absorption correction using spherical harmonics,
 implemented in SCALE3 ABSPACK scaling algorithm.
;
_exptl_crystal_colour 'clear light colourless'
_exptl_crystal_colour_lustre clear
_exptl_crystal_colour_modifier light
_exptl_crystal_colour_primary colourless
_exptl_crystal_density_diffrn 1.322
_exptl_crystal_description block
_exptl_crystal_F_000 1120
_exptl_crystal_preparation 'hydrothermal reaction'
_exptl_crystal_size_max 0.1
_exptl_crystal_size_mid 0.07
_exptl_crystal_size_min 0.07
_refine_diff_density_max 0.370
_refine_diff_density_min -0.578
_refine_diff_density_rms 0.073
_refine_ls_abs_structure_details
;
 Refined as an inversion twin.
;
_refine_ls_abs_structure_Flack 0.387(19)
_refine_ls_extinction_method none
_refine_ls_goodness_of_fit_ref 1.210
_refine_ls_hydrogen_treatment constr
_refine_ls_matrix_type full
_refine_ls_number_parameters 67
_refine_ls_number_reflns 1395
_refine_ls_number_restraints 0
_refine_ls_restrained_S_all 1.210
_refine_ls_R_factor_all 0.0186
_refine_ls_R_factor_gt 0.0180
_refine_ls_shift/su_max 0.000
_refine_ls_shift/su_mean 0.000
_refine_ls_structure_factor_coef Fsqd
_refine_ls_weighting_details 'w=1/[\s^2^(Fo^2^)+(0.0225P)^2^+3.8072P] where P=(Fo^2^+2Fc^2^)/3'
_refine_ls_weighting_scheme calc
_refine_ls_wR_factor_gt 0.0512
_refine_ls_wR_factor_ref 0.0515
_reflns_Friedel_coverage 0.698
_reflns_Friedel_fraction_full 1.000
_reflns_Friedel_fraction_max 0.993
_reflns_number_gt 1361
_reflns_number_total 1395
_reflns_threshold_expression 'I > 2\s(I)'
_cod_data_source_file d3mh02185h2.cif
_cod_data_source_block inof-1_250k
_cod_depositor_comments 'Adding full bibliography for 1571464--1571469.cif.'
_cod_original_cell_volume 2954.09(13)
_cod_database_code 1571467
_shelx_shelxl_version_number 2016/6
_shelx_space_group_comment
;
The symmetry employed for this shelxl refinement is uniquely defined
by the following loop, which should always be used as a source of
symmetry information in preference to the above space-group names.
They are only intended as comments.
;
_shelx_estimated_absorpt_t_max 0.468
_shelx_estimated_absorpt_t_min 0.361
_olex2_refinement_description
;
1. Twinned data refinement
 Scales: 0.613(19)
 0.387(19)
2. Fixed Uiso
 At 1.2 times of:
  All C(H) groups
3.a Aromatic/amide H refined with riding coordinates:
 C4(H4), C2(H2)
;
_olex2_submission_special_instructions 'No special instructions were received'
_oxdiff_exptl_absorpt_empirical_details
;
Empirical correction (ABSPACK) includes:
- Absorption correction using spherical harmonics
- Frame scaling
;

loop_
_space_group_symop_operation_xyz
'x, y, z'
'-y, x+1/2, z+1/4'
'-x, -y, z'
'y, -x+1/2, z+1/4'
'x, -y+1/2, -z+1/4'
'-x, y+1/2, -z+1/4'
'y, x, -z'
'-y, -x, -z'
'x+1/2, y+1/2, z+1/2'
'-y+1/2, x+1, z+3/4'
'-x+1/2, -y+1/2, z+1/2'
'y+1/2, -x+1, z+3/4'
'x+1/2, -y+1, -z+3/4'
'-x+1/2, y+1, -z+3/4'
'y+1/2, x+1/2, -z+1/2'
'-y+1/2, -x+1/2, -z+1/2'

loop_
_atom_site_label
_atom_site_type_symbol
_atom_site_fract_x
_atom_site_fract_y
_atom_site_fract_z
_atom_site_U_iso_or_equiv
_atom_site_adp_type
_atom_site_occupancy
_atom_site_site_symmetry_order
_atom_site_calc_flag
_atom_site_refinement_flags_posn
_atom_site_refinement_flags_adp
_atom_site_refinement_flags_occupancy
_atom_site_disorder_assembly
_atom_site_disorder_group
In1 In 0.18701(2) 0.18701(2) 0.000000 0.01158(12) Uani 1 2 d S T P . .
O1 O 0.29188(19) 0.0945(2) 0.0066(3) 0.0261(7) Uani 1 1 d . . . . .
O3 O 0.2540(4) 0.250000 0.125000 0.0272(9) Uani 1 2 d S T P . .
O2 O 0.1120(3) 0.1176(3) 0.1147(2) 0.0250(7) Uani 1 1 d . . . . .
C5 C 0.3625(3) 0.0849(3) -0.0409(4) 0.0206(10) Uani 1 1 d . . . . .
C4 C 0.500000 0.000000 -0.0379(5) 0.0250(14) Uani 1 2 d S T P . .
H4 H 0.499998 -0.000002 -0.113340 0.030 Uiso 1 2 calc RS T P . .
C3 C 0.4331(3) 0.0387(3) 0.0190(4) 0.0242(12) Uani 1 1 d . . . . .
C2 C 0.4323(3) 0.0363(3) 0.1317(4) 0.0264(13) Uani 1 1 d . . . . .
H2 H 0.385519 0.059512 0.169011 0.032 Uiso 1 1 calc R . . . .
C1 C 0.500000 0.000000 0.1895(5) 0.0273(14) Uani 1 2 d S T P . .

loop_
_atom_site_aniso_label
_atom_site_aniso_U_11
_atom_site_aniso_U_22
_atom_site_aniso_U_33
_atom_site_aniso_U_23
_atom_site_aniso_U_13
_atom_site_aniso_U_12
In1 0.01352(14) 0.01352(14) 0.00770(17) -0.00109(12) 0.00109(12) -0.00002(14)
O1 0.0244(16) 0.0340(17) 0.0199(15) 0.0084(18) 0.0055(17) 0.0134(13)
O3 0.024(4) 0.037(4) 0.0206(19) -0.016(2) 0.000 0.000
O2 0.036(2) 0.026(2) 0.0129(13) -0.0017(16) 0.0087(17) -0.0129(13)
C5 0.023(2) 0.024(2) 0.015(2) -0.0005(19) 0.0039(19) 0.0082(18)
C4 0.027(4) 0.035(5) 0.013(3) 0.000 0.000 0.014(3)
C3 0.028(2) 0.033(3) 0.012(2) 0.0012(18) -0.0017(19) 0.011(2)
C2 0.029(3) 0.036(3) 0.013(2) 0.001(2) 0.004(2) 0.016(3)
C1 0.043(5) 0.028(4) 0.012(3) 0.000 0.000 0.018(3)

loop_
_atom_type_symbol
_atom_type_description
_atom_type_scat_dispersion_real
_atom_type_scat_dispersion_imag
_atom_type_scat_source
C C 0.0181 0.0091 'International Tables Vol C Tables 4.2.6.8 and 6.1.1.4'
H H 0.0000 0.0000 'International Tables Vol C Tables 4.2.6.8 and 6.1.1.4'
In In 0.0822 5.0449 'International Tables Vol C Tables 4.2.6.8 and 6.1.1.4'
O O 0.0492 0.0322 'International Tables Vol C Tables 4.2.6.8 and 6.1.1.4'

loop_
_geom_angle_atom_site_label_1
_geom_angle_atom_site_label_2
_geom_angle_atom_site_label_3
_geom_angle
_geom_angle_site_symmetry_1
_geom_angle_site_symmetry_3
_geom_angle_publ_flag
O1 In1 O1 172.81(18) 7 . ?
O3 In1 O1 90.34(14) 10_544 . ?
O3 In1 O1 90.34(14) . 7 ?
O3 In1 O1 84.79(15) 10_544 7 ?
O3 In1 O1 84.79(15) . . ?
O3 In1 O3 94.64(16) . 10_544 ?
O3 In1 O2 173.84(10) 10_544 . ?
O3 In1 O2 90.88(11) 10_544 7 ?
O3 In1 O2 90.88(11) . . ?
O3 In1 O2 173.84(10) . 7 ?
O2 In1 O1 92.46(16) 7 . ?
O2 In1 O1 92.46(16) . 7 ?
O2 In1 O1 92.89(16) 7 7 ?
O2 In1 O1 92.89(16) . . ?
O2 In1 O2 83.74(16) . 7 ?
C5 O1 In1 135.9(3) . . ?
In1 O3 In1 120.8(3) 4 . ?
C5 O2 In1 131.9(3) 4 . ?
O1 C5 O2 126.8(4) . 10_544 ?
O1 C5 C3 117.6(4) . . ?
O2 C5 C3 115.6(4) 10_544 . ?
C3 C4 C3 119.2(5) . 3_655 ?
C4 C3 C5 120.0(4) . . ?
C4 C3 C2 120.0(4) . . ?
C2 C3 C5 119.9(4) . . ?
C1 C2 C3 121.2(4) . . ?
C2 C1 C2 118.1(6) 3_655 . ?
C2 C1 C1 120.9(3) . 15_545 ?
C2 C1 C1 120.9(3) 3_655 15_545 ?

loop_
_geom_bond_atom_site_label_1
_geom_bond_atom_site_label_2
_geom_bond_distance
_geom_bond_site_symmetry_2
_geom_bond_publ_flag
In1 O1 2.165(3) . ?
In1 O1 2.165(3) 7 ?
In1 O3 2.098(3) . ?
In1 O3 2.098(3) 10_544 ?
In1 O2 2.122(3) 7 ?
In1 O2 2.122(3) . ?
O1 C5 1.250(5) . ?
O2 C5 1.275(6) 4 ?
C5 C3 1.499(6) . ?
C4 C3 1.387(5) . ?
C4 C3 1.387(5) 3_655 ?
C3 C2 1.391(6) . ?
C2 C1 1.386(6) . ?
C1 C1 1.492(11) 15_545 ?

loop_
_twin_individual_id
_twin_individual_mass_fraction_refined
1 0.613(19)
2 0.387(19)
